data_4082043
loop_
_publ_author_name
'Stevens, Charlotte J.'
'Nichol, Gary S.'
'Arnold, Polly L.'
'Love, Jason B.'

_publ_section_title
;
 Isocyanide and Phosphine Oxide Coordination in Binuclear Chromium Pacman
 Complexes
;
_journal_issue 23
_journal_name_full Organometallics
_journal_page_first 6879
_journal_paper_doi 10.1021/om4009313
_journal_volume 32
_journal_year 2013
_chemical_formula_moiety 'C51 H49 Cr2 N9, C6 H5 F'
_chemical_formula_sum 'C57 H54 Cr2 F N9'
_chemical_formula_weight 988.09
_chemical_name_systematic
;
 ?
;
_space_group_IT_number 2
_symmetry_cell_setting triclinic
_symmetry_space_group_name_Hall '-P 1'
_symmetry_space_group_name_H-M 'P -1'
_atom_sites_solution_hydrogens geom
_atom_sites_solution_primary direct
_atom_sites_solution_secondary difmap
_audit_creation_method SHELXL-97
_cell_angle_alpha 92.446(2)
_cell_angle_beta 99.316(2)
_cell_angle_gamma 96.709(2)
_cell_formula_units_Z 2
_cell_length_a 8.8576(2)
_cell_length_b 11.7478(3)
_cell_length_c 24.1946(5)
_cell_measurement_reflns_used 13835
_cell_measurement_temperature 170(2)
_cell_measurement_theta_max 27.4240
_cell_measurement_theta_min 3.0062
_cell_volume 2462.53(10)
_computing_cell_refinement
;
CrysAlisPro, Agilent Technologies,
Version 1.171.35.19 (release 27-10-2011 CrysAlis171 .NET)
(compiled Oct 27 2011,15:02:11)
;
_computing_data_collection
;
CrysAlisPro, Agilent Technologies,
Version 1.171.35.19 (release 27-10-2011 CrysAlis171 .NET)
(compiled Oct 27 2011,15:02:11)
;
_computing_data_reduction
;
CrysAlisPro, Agilent Technologies,
Version 1.171.35.19 (release 27-10-2011 CrysAlis171 .NET)
(compiled Oct 27 2011,15:02:11)
;
_computing_molecular_graphics ORTEP
_computing_publication_material MERCURY
_computing_structure_refinement 'SHELXL-97 (Sheldrick, 2008)'
_computing_structure_solution 'SIR 92'
_diffrn_ambient_temperature 170(2)
_diffrn_detector_area_resol_mean 16.1042
_diffrn_measured_fraction_theta_full 0.999
_diffrn_measured_fraction_theta_max 0.999
_diffrn_measurement_device_type 'Xcalibur, Eos'
_diffrn_measurement_method '\w scans'
_diffrn_radiation_monochromator graphite
_diffrn_radiation_source 'fine-focus sealed tube'
_diffrn_radiation_type MoK\a
_diffrn_radiation_wavelength 0.71073
_diffrn_reflns_av_R_equivalents 0.0374
_diffrn_reflns_av_sigmaI/netI 0.0317
_diffrn_reflns_limit_h_max 11
_diffrn_reflns_limit_h_min -11
_diffrn_reflns_limit_k_max 15
_diffrn_reflns_limit_k_min -15
_diffrn_reflns_limit_l_max 31
_diffrn_reflns_limit_l_min -31
_diffrn_reflns_number 56973
_diffrn_reflns_theta_full 27.48
_diffrn_reflns_theta_max 27.48
_diffrn_reflns_theta_min 3.01
_exptl_absorpt_coefficient_mu 0.494
_exptl_absorpt_correction_T_max 1.00000
_exptl_absorpt_correction_T_min 0.83592
_exptl_absorpt_correction_type multi-scan
_exptl_absorpt_process_details
;
CrysAlisPro, Agilent Technologies,
Version 1.171.35.19 (release 27-10-2011 CrysAlis171 .NET)
(compiled Oct 27 2011,15:02:11)
Empirical absorption correction using spherical harmonics,
 implemented in SCALE3 ABSPACK scaling algorithm.
;
_exptl_crystal_colour RED
_exptl_crystal_density_diffrn 1.333
_exptl_crystal_density_method 'not measured'
_exptl_crystal_description PRISM
_exptl_crystal_F_000 1032
_exptl_crystal_size_max 0.5732
_exptl_crystal_size_mid 0.1902
_exptl_crystal_size_min 0.1012
_refine_diff_density_max 0.512
_refine_diff_density_min -0.509
_refine_diff_density_rms 0.057
_refine_ls_extinction_method none
_refine_ls_goodness_of_fit_ref 1.025
_refine_ls_hydrogen_treatment constr
_refine_ls_matrix_type full
_refine_ls_number_parameters 620
_refine_ls_number_reflns 11283
_refine_ls_number_restraints 0
_refine_ls_restrained_S_all 1.025
_refine_ls_R_factor_all 0.0592
_refine_ls_R_factor_gt 0.0427
_refine_ls_shift/su_max 0.001
_refine_ls_shift/su_mean 0.000
_refine_ls_structure_factor_coef Fsqd
_refine_ls_weighting_details 'calc w=1/[\s^2^(Fo^2^)+(0.0496P)^2^+1.8190P] where P=(Fo^2^+2Fc^2^)/3'
_refine_ls_weighting_scheme calc
_refine_ls_wR_factor_gt 0.1033
_refine_ls_wR_factor_ref 0.1113
_reflns_number_gt 9000
_reflns_number_total 11283
_reflns_threshold_expression >2\s(I)
_cod_data_source_file om4009313_si_001.cif
_cod_data_source_block '[Cr2(CNXyl)(L)]'
_cod_database_code 4082043

loop_
_symmetry_equiv_pos_as_xyz
'x, y, z'
'-x, -y, -z'

loop_
_atom_site_label
_atom_site_type_symbol
_atom_site_fract_x
_atom_site_fract_y
_atom_site_fract_z
_atom_site_U_iso_or_equiv
_atom_site_adp_type
_atom_site_occupancy
_atom_site_symmetry_multiplicity
_atom_site_calc_flag
_atom_site_refinement_flags
C1 C 1.2650(2) 0.05736(17) 0.18293(8) 0.0240(4) Uani 1 1 d .
H1 H 1.3724 0.0524 0.1863 0.029 Uiso 1 1 calc R
C2 C 1.1629(2) 0.01613(18) 0.13315(8) 0.0249(4) Uani 1 1 d .
C3 C 1.1745(3) -0.0546(2) 0.08657(9) 0.0337(5) Uani 1 1 d .
H3 H 1.2665 -0.0754 0.0758 0.040 Uiso 1 1 calc R
C4 C 1.0243(3) -0.0886(2) 0.05904(9) 0.0336(5) Uani 1 1 d .
H4 H 0.9945 -0.1369 0.0256 0.040 Uiso 1 1 calc R
C5 C 0.9249(2) -0.03820(17) 0.08973(8) 0.0240(4) Uani 1 1 d .
C6 C 0.7491(2) -0.05138(17) 0.08024(8) 0.0250(4) Uani 1 1 d .
C7 C 0.6925(3) 0.05892(19) 0.05661(9) 0.0318(5) Uani 1 1 d .
H7A H 0.5795 0.0488 0.0485 0.048 Uiso 1 1 calc R
H7B H 0.7333 0.0743 0.0220 0.048 Uiso 1 1 calc R
H7C H 0.7286 0.1237 0.0843 0.048 Uiso 1 1 calc R
C8 C 0.6823(3) -0.15314(19) 0.03822(9) 0.0336(5) Uani 1 1 d .
H8A H 0.7162 -0.1397 0.0022 0.050 Uiso 1 1 calc R
H8B H 0.5694 -0.1612 0.0330 0.050 Uiso 1 1 calc R
H8C H 0.7186 -0.2236 0.0526 0.050 Uiso 1 1 calc R
C9 C 0.6916(2) -0.06658(17) 0.13563(9) 0.0238(4) Uani 1 1 d .
C10 C 0.5699(2) -0.14340(18) 0.14889(10) 0.0292(5) Uani 1 1 d .
H10 H 0.5032 -0.1987 0.1237 0.035 Uiso 1 1 calc R
C11 C 0.5655(2) -0.12314(19) 0.20575(10) 0.0302(5) Uani 1 1 d .
H11 H 0.4958 -0.1618 0.2268 0.036 Uiso 1 1 calc R
C12 C 0.6844(2) -0.03448(18) 0.22577(9) 0.0256(4) Uani 1 1 d .
C13 C 0.7593(2) 0.00912(18) 0.27968(9) 0.0258(4) Uani 1 1 d .
H13 H 0.7154 -0.0108 0.3118 0.031 Uiso 1 1 calc R
C14 C 0.9675(2) 0.11050(18) 0.34109(8) 0.0236(4) Uani 1 1 d .
C15 C 1.0259(2) 0.02892(19) 0.37610(9) 0.0283(4) Uani 1 1 d .
H15 H 1.0117 -0.0492 0.3624 0.034 Uiso 1 1 calc R
C16 C 1.1042(2) 0.0580(2) 0.43046(9) 0.0302(5) Uani 1 1 d .
C17 C 1.1709(3) -0.0332(2) 0.46549(10) 0.0411(6) Uani 1 1 d .
H17A H 1.1525 -0.1067 0.4433 0.062 Uiso 1 1 calc R
H17B H 1.1214 -0.0407 0.4988 0.062 Uiso 1 1 calc R
H17C H 1.2821 -0.0113 0.4771 0.062 Uiso 1 1 calc R
C18 C 1.1217(2) 0.1721(2) 0.45115(9) 0.0320(5) Uani 1 1 d .
C19 C 1.2058(3) 0.2093(3) 0.51000(11) 0.0484(7) Uani 1 1 d .
H19A H 1.1555 0.1664 0.5373 0.073 Uiso 1 1 calc R
H19B H 1.2031 0.2917 0.5173 0.073 Uiso 1 1 calc R
H19C H 1.3132 0.1940 0.5135 0.073 Uiso 1 1 calc R
C20 C 1.0634(3) 0.2539(2) 0.41623(9) 0.0320(5) Uani 1 1 d .
H20 H 1.0751 0.3318 0.4303 0.038 Uiso 1 1 calc R
C21 C 0.9885(2) 0.22489(18) 0.36145(8) 0.0247(4) Uani 1 1 d .
C22 C 0.8374(3) 0.3743(2) 0.33807(10) 0.0357(5) Uani 1 1 d .
H22 H 0.7825 0.3553 0.3677 0.043 Uiso 1 1 calc R
C23 C 0.8079(3) 0.4704(2) 0.30664(11) 0.0394(6) Uani 1 1 d .
C24 C 0.7235(3) 0.5625(3) 0.31135(15) 0.0641(10) Uani 1 1 d .
H24 H 0.6505 0.5701 0.3356 0.077 Uiso 1 1 calc R
C25 C 0.7672(3) 0.6407(3) 0.27375(15) 0.0597(9) Uani 1 1 d .
H25 H 0.7291 0.7121 0.2674 0.072 Uiso 1 1 calc R
C26 C 0.8777(2) 0.59532(19) 0.24684(10) 0.0324(5) Uani 1 1 d .
C27 C 0.9645(2) 0.64965(17) 0.20318(9) 0.0295(5) Uani 1 1 d .
C28 C 0.8624(3) 0.6276(2) 0.14476(11) 0.0451(6) Uani 1 1 d .
H28A H 0.9157 0.6654 0.1168 0.068 Uiso 1 1 calc R
H28B H 0.7646 0.6585 0.1454 0.068 Uiso 1 1 calc R
H28C H 0.8419 0.5447 0.1350 0.068 Uiso 1 1 calc R
C29 C 0.9934(3) 0.78077(19) 0.21610(12) 0.0436(6) Uani 1 1 d .
H29A H 0.8947 0.8106 0.2165 0.065 Uiso 1 1 calc R
H29B H 1.0448 0.8169 0.1872 0.065 Uiso 1 1 calc R
H29C H 1.0590 0.7982 0.2529 0.065 Uiso 1 1 calc R
C30 C 1.1182(2) 0.60513(17) 0.20119(9) 0.0286(5) Uani 1 1 d .
C31 C 1.2443(3) 0.6571(2) 0.17900(12) 0.0424(6) Uani 1 1 d .
H31 H 1.2487 0.7271 0.1607 0.051 Uiso 1 1 calc R
C32 C 1.3619(3) 0.5875(2) 0.18861(12) 0.0439(6) Uani 1 1 d .
H32 H 1.4613 0.6009 0.1784 0.053 Uiso 1 1 calc R
C33 C 1.3041(2) 0.49409(18) 0.21628(9) 0.0294(5) Uani 1 1 d .
C34 C 1.3651(2) 0.40058(18) 0.24310(9) 0.0292(4) Uani 1 1 d .
H34 H 1.4685 0.3875 0.2422 0.035 Uiso 1 1 calc R
C35 C 1.3401(2) 0.24221(17) 0.29917(8) 0.0227(4) Uani 1 1 d .
C36 C 1.4325(3) 0.26570(19) 0.35159(9) 0.0321(5) Uani 1 1 d .
H36 H 1.4546 0.3428 0.3669 0.039 Uiso 1 1 calc R
C37 C 1.4936(2) 0.1788(2) 0.38230(9) 0.0311(5) Uani 1 1 d .
C38 C 1.5934(3) 0.2089(3) 0.43916(11) 0.0523(7) Uani 1 1 d .
H38A H 1.5508 0.1635 0.4674 0.078 Uiso 1 1 calc R
H38B H 1.5957 0.2908 0.4493 0.078 Uiso 1 1 calc R
H38C H 1.6985 0.1918 0.4377 0.078 Uiso 1 1 calc R
C39 C 1.4609(2) 0.06563(19) 0.36004(9) 0.0268(4) Uani 1 1 d .
C40 C 1.5225(3) -0.0321(2) 0.39170(10) 0.0413(6) Uani 1 1 d .
H40A H 1.6352 -0.0169 0.4009 0.062 Uiso 1 1 calc R
H40B H 1.4929 -0.1039 0.3683 0.062 Uiso 1 1 calc R
H40C H 1.4793 -0.0387 0.4264 0.062 Uiso 1 1 calc R
C41 C 1.3684(2) 0.04277(18) 0.30753(9) 0.0255(4) Uani 1 1 d .
H41 H 1.3461 -0.0342 0.2921 0.031 Uiso 1 1 calc R
C42 C 1.3075(2) 0.12974(17) 0.27697(8) 0.0212(4) Uani 1 1 d .
C43 C 0.9368(2) 0.27276(18) 0.18542(9) 0.0279(4) Uani 1 1 d .
C44 C 0.8258(3) 0.33653(17) 0.08914(9) 0.0277(4) Uani 1 1 d .
C45 C 0.9268(3) 0.34887(19) 0.04999(10) 0.0348(5) Uani 1 1 d .
C46 C 1.0923(3) 0.3322(2) 0.06609(12) 0.0464(6) Uani 1 1 d .
H46A H 1.1405 0.3865 0.0976 0.070 Uiso 1 1 calc R
H46B H 1.1456 0.3458 0.0340 0.070 Uiso 1 1 calc R
H46C H 1.0994 0.2535 0.0772 0.070 Uiso 1 1 calc R
C47 C 0.8623(4) 0.3764(2) -0.00349(11) 0.0489(7) Uani 1 1 d .
H47 H 0.9257 0.3851 -0.0316 0.059 Uiso 1 1 calc R
C48 C 0.7087(4) 0.3913(2) -0.01658(12) 0.0582(9) Uani 1 1 d .
H48 H 0.6677 0.4095 -0.0534 0.070 Uiso 1 1 calc R
C49 C 0.6146(3) 0.3801(2) 0.02320(13) 0.0509(7) Uani 1 1 d .
H49 H 0.5096 0.3920 0.0136 0.061 Uiso 1 1 calc R
C50 C 0.6700(3) 0.35186(19) 0.07717(11) 0.0379(5) Uani 1 1 d .
C51 C 0.5695(3) 0.3377(3) 0.12135(15) 0.0602(8) Uani 1 1 d .
H51A H 0.6133 0.3905 0.1540 0.090 Uiso 1 1 calc R
H51B H 0.5637 0.2585 0.1328 0.090 Uiso 1 1 calc R
H51C H 0.4658 0.3549 0.1062 0.090 Uiso 1 1 calc R
C52 C 1.2541(6) 0.5617(2) 0.45766(14) 0.111(2) Uani 1 1 d G
C53 C 1.3751(4) 0.5695(3) 0.4274(2) 0.142(3) Uani 1 1 d G
H53 H 1.4688 0.5412 0.4419 0.171 Uiso 1 1 calc R
C54 C 1.3591(5) 0.6186(4) 0.3758(2) 0.167(3) Uani 1 1 d G
H54 H 1.4419 0.6240 0.3551 0.201 Uiso 1 1 calc R
C55 C 1.2220(6) 0.6600(3) 0.35458(12) 0.119(2) Uani 1 1 d G
H55 H 1.2111 0.6936 0.3194 0.143 Uiso 1 1 calc R
C56 C 1.1010(4) 0.6522(3) 0.3849(2) 0.117(2) Uani 1 1 d G
H56 H 1.0073 0.6804 0.3703 0.141 Uiso 1 1 calc R
C57 C 1.1170(4) 0.6030(3) 0.43640(19) 0.121(2) Uani 1 1 d G
H57 H 1.0342 0.5977 0.4571 0.146 Uiso 1 1 calc R
N1 N 1.20848(18) 0.10249(14) 0.22420(7) 0.0221(3) Uani 1 1 d .
N2 N 1.00903(18) 0.02689(14) 0.13397(7) 0.0221(3) Uani 1 1 d .
N3 N 0.75814(18) 0.00060(14) 0.18204(7) 0.0226(3) Uani 1 1 d .
N4 N 0.88978(19) 0.07731(14) 0.28533(7) 0.0239(3) Uani 1 1 d .
N5 N 0.9416(2) 0.31202(15) 0.32557(7) 0.0266(4) Uani 1 1 d .
N6 N 0.8992(2) 0.49124(15) 0.26613(8) 0.0285(4) Uani 1 1 d .
N7 N 1.1545(2) 0.50562(14) 0.22245(7) 0.0258(4) Uani 1 1 d .
N8 N 1.27625(19) 0.33252(14) 0.26916(7) 0.0247(4) Uani 1 1 d .
N9 N 0.8845(2) 0.30499(15) 0.14223(7) 0.0276(4) Uani 1 1 d .
Cr1 Cr 0.96646(3) 0.09062(3) 0.206906(13) 0.01944(8) Uani 1 1 d .
Cr2 Cr 1.05408(4) 0.38303(3) 0.262787(14) 0.02337(9) Uani 1 1 d .
F1 F 1.2544(7) 0.5170(3) 0.50694(18) 0.218(2) Uani 1 1 d .

loop_
_atom_site_aniso_label
_atom_site_aniso_U_11
_atom_site_aniso_U_22
_atom_site_aniso_U_33
_atom_site_aniso_U_23
_atom_site_aniso_U_13
_atom_site_aniso_U_12
C1 0.0234(9) 0.0244(10) 0.0245(10) 0.0061(8) 0.0026(8) 0.0052(8)
C2 0.0262(10) 0.0265(10) 0.0233(10) 0.0062(8) 0.0047(8) 0.0061(8)
C3 0.0335(12) 0.0440(13) 0.0256(11) 0.0014(10) 0.0060(9) 0.0123(10)
C4 0.0400(12) 0.0388(13) 0.0215(10) -0.0037(9) 0.0003(9) 0.0110(10)
C5 0.0311(10) 0.0219(10) 0.0179(9) 0.0024(7) -0.0011(8) 0.0048(8)
C6 0.0288(10) 0.0212(10) 0.0220(10) 0.0018(8) -0.0057(8) 0.0041(8)
C7 0.0384(12) 0.0274(11) 0.0267(11) 0.0060(9) -0.0058(9) 0.0068(9)
C8 0.0394(12) 0.0270(11) 0.0290(11) -0.0037(9) -0.0075(9) 0.0023(9)
C9 0.0218(9) 0.0211(10) 0.0273(10) 0.0050(8) -0.0032(8) 0.0066(8)
C10 0.0206(10) 0.0257(11) 0.0389(12) 0.0040(9) -0.0024(9) 0.0025(8)
C11 0.0210(10) 0.0299(11) 0.0406(13) 0.0085(9) 0.0061(9) 0.0037(8)
C12 0.0212(9) 0.0266(10) 0.0306(11) 0.0077(8) 0.0048(8) 0.0073(8)
C13 0.0255(10) 0.0288(11) 0.0265(10) 0.0092(8) 0.0082(8) 0.0103(8)
C14 0.0233(9) 0.0296(11) 0.0200(9) 0.0069(8) 0.0062(7) 0.0064(8)
C15 0.0351(11) 0.0299(11) 0.0230(10) 0.0069(8) 0.0079(8) 0.0108(9)
C16 0.0302(11) 0.0396(13) 0.0242(10) 0.0134(9) 0.0071(8) 0.0108(9)
C17 0.0471(14) 0.0504(15) 0.0301(12) 0.0176(11) 0.0050(10) 0.0202(12)
C18 0.0296(11) 0.0427(13) 0.0226(11) 0.0099(9) 0.0007(8) 0.0018(9)
C19 0.0535(16) 0.0525(16) 0.0327(13) 0.0059(12) -0.0091(11) 0.0018(13)
C20 0.0353(12) 0.0297(11) 0.0285(11) 0.0042(9) 0.0012(9) -0.0015(9)
C21 0.0237(10) 0.0287(11) 0.0226(10) 0.0089(8) 0.0050(8) 0.0027(8)
C22 0.0278(11) 0.0379(13) 0.0444(14) 0.0149(11) 0.0109(10) 0.0053(9)
C23 0.0260(11) 0.0399(13) 0.0567(16) 0.0206(12) 0.0111(10) 0.0097(10)
C24 0.0472(16) 0.0627(19) 0.102(3) 0.0426(18) 0.0432(17) 0.0336(15)
C25 0.0455(15) 0.0526(17) 0.096(2) 0.0404(17) 0.0295(16) 0.0319(13)
C26 0.0260(10) 0.0269(11) 0.0435(13) 0.0128(10) -0.0008(9) 0.0055(8)
C27 0.0322(11) 0.0191(10) 0.0362(12) 0.0089(9) -0.0012(9) 0.0058(8)
C28 0.0462(14) 0.0438(15) 0.0427(14) 0.0048(12) -0.0095(11) 0.0171(12)
C29 0.0547(16) 0.0210(11) 0.0570(16) 0.0081(11) 0.0125(13) 0.0062(10)
C30 0.0316(11) 0.0200(10) 0.0323(11) 0.0086(8) -0.0007(9) 0.0016(8)
C31 0.0376(13) 0.0318(12) 0.0599(16) 0.0250(12) 0.0098(12) 0.0025(10)
C32 0.0348(12) 0.0395(14) 0.0622(17) 0.0258(13) 0.0163(12) 0.0047(10)
C33 0.0298(11) 0.0253(11) 0.0331(12) 0.0086(9) 0.0042(9) 0.0035(8)
C34 0.0288(11) 0.0260(11) 0.0321(11) 0.0041(9) 0.0017(9) 0.0046(8)
C35 0.0201(9) 0.0240(10) 0.0238(10) 0.0064(8) 0.0006(7) 0.0043(7)
C36 0.0364(12) 0.0269(11) 0.0291(11) 0.0009(9) -0.0052(9) 0.0028(9)
C37 0.0277(11) 0.0410(13) 0.0228(10) 0.0071(9) -0.0029(8) 0.0051(9)
C38 0.0593(17) 0.0576(17) 0.0320(13) 0.0061(12) -0.0169(12) 0.0069(14)
C39 0.0221(9) 0.0365(12) 0.0246(10) 0.0118(9) 0.0051(8) 0.0104(8)
C40 0.0434(13) 0.0506(15) 0.0341(13) 0.0209(11) 0.0041(10) 0.0210(12)
C41 0.0272(10) 0.0243(10) 0.0261(10) 0.0041(8) 0.0030(8) 0.0084(8)
C42 0.0171(9) 0.0255(10) 0.0211(9) 0.0044(8) 0.0009(7) 0.0056(7)
C43 0.0277(10) 0.0254(11) 0.0310(11) 0.0040(9) 0.0067(9) 0.0023(8)
C44 0.0374(11) 0.0167(9) 0.0263(11) 0.0032(8) -0.0019(9) 0.0020(8)
C45 0.0477(13) 0.0230(11) 0.0311(12) 0.0024(9) 0.0034(10) -0.0019(9)
C46 0.0475(15) 0.0474(15) 0.0469(15) 0.0028(12) 0.0173(12) 0.0037(12)
C47 0.075(2) 0.0366(14) 0.0312(13) 0.0063(11) 0.0040(13) -0.0052(13)
C48 0.080(2) 0.0362(15) 0.0437(16) 0.0125(12) -0.0270(15) -0.0041(14)
C49 0.0479(15) 0.0314(13) 0.0635(19) 0.0101(13) -0.0209(14) 0.0039(11)
C50 0.0378(12) 0.0237(11) 0.0484(14) 0.0024(10) -0.0055(11) 0.0055(9)
C51 0.0410(15) 0.0545(18) 0.089(2) 0.0087(17) 0.0153(15) 0.0142(13)
C52 0.181(6) 0.041(2) 0.083(3) -0.005(2) -0.046(4) -0.009(3)
C53 0.143(5) 0.123(5) 0.152(6) -0.020(4) -0.038(5) 0.076(4)
C54 0.172(7) 0.190(7) 0.156(6) -0.051(6) 0.044(5) 0.086(6)
C55 0.162(5) 0.106(4) 0.073(3) -0.035(3) -0.030(3) 0.035(4)
C56 0.101(4) 0.075(3) 0.154(5) 0.000(3) -0.046(4) 0.016(3)
C57 0.103(4) 0.063(3) 0.188(6) -0.016(3) 0.010(4) -0.002(3)
N1 0.0223(8) 0.0212(8) 0.0219(8) 0.0029(6) -0.0009(6) 0.0046(6)
N2 0.0240(8) 0.0215(8) 0.0199(8) 0.0036(6) 0.0003(6) 0.0035(6)
N3 0.0226(8) 0.0223(8) 0.0225(8) 0.0055(7) 0.0006(6) 0.0042(6)
N4 0.0279(9) 0.0257(9) 0.0191(8) 0.0052(7) 0.0034(7) 0.0073(7)
N5 0.0267(9) 0.0247(9) 0.0275(9) 0.0082(7) 0.0014(7) 0.0016(7)
N6 0.0259(9) 0.0240(9) 0.0347(10) 0.0093(8) 0.0007(7) 0.0032(7)
N7 0.0274(9) 0.0192(8) 0.0302(9) 0.0072(7) 0.0020(7) 0.0026(7)
N8 0.0272(9) 0.0204(8) 0.0247(9) 0.0044(7) -0.0023(7) 0.0037(7)
N9 0.0318(9) 0.0226(9) 0.0278(9) 0.0036(7) 0.0031(7) 0.0035(7)
Cr1 0.02071(15) 0.02007(16) 0.01711(15) 0.00349(12) 0.00062(11) 0.00347(12)
Cr2 0.02639(17) 0.01837(16) 0.02542(17) 0.00774(13) 0.00219(13) 0.00378(12)
F1 0.348(7) 0.104(3) 0.155(4) 0.034(2) -0.048(4) -0.051(3)

loop_
_atom_type_symbol
_atom_type_description
_atom_type_scat_dispersion_real
_atom_type_scat_dispersion_imag
_atom_type_scat_source
C C 0.0033 0.0016 'International Tables Vol C Tables 4.2.6.8 and 6.1.1.4'
H H 0.0000 0.0000 'International Tables Vol C Tables 4.2.6.8 and 6.1.1.4'
N N 0.0061 0.0033 'International Tables Vol C Tables 4.2.6.8 and 6.1.1.4'
Cr Cr 0.3209 0.6236 'International Tables Vol C Tables 4.2.6.8 and 6.1.1.4'
F F 0.0171 0.0103 'International Tables Vol C Tables 4.2.6.8 and 6.1.1.4'

loop_
_geom_angle_atom_site_label_1
_geom_angle_atom_site_label_2
_geom_angle_atom_site_label_3
_geom_angle
N1 C1 C2 118.53(18)
N1 C1 H1 120.7
C2 C1 H1 120.7
N2 C2 C3 109.40(18)
N2 C2 C1 114.98(18)
C3 C2 C1 134.15(19)
C4 C3 C2 106.36(19)
C4 C3 H3 126.8
C2 C3 H3 126.8
C3 C4 C5 107.43(19)
C3 C4 H4 126.3
C5 C4 H4 126.3
N2 C5 C4 109.39(18)
N2 C5 C6 120.97(18)
C4 C5 C6 129.61(19)
C9 C6 C5 110.14(15)
C9 C6 C8 110.77(18)
C5 C6 C8 110.40(18)
C9 C6 C7 107.18(17)
C5 C6 C7 109.48(17)
C8 C6 C7 108.80(16)
C6 C7 H7A 109.5
C6 C7 H7B 109.5
H7A C7 H7B 109.5
C6 C7 H7C 109.5
H7A C7 H7C 109.5
H7B C7 H7C 109.5
C6 C8 H8A 109.5
C6 C8 H8B 109.5
H8A C8 H8B 109.5
C6 C8 H8C 109.5
H8A C8 H8C 109.5
H8B C8 H8C 109.5
N3 C9 C10 109.23(19)
N3 C9 C6 120.71(17)
C10 C9 C6 130.05(19)
C11 C10 C9 107.34(19)
C11 C10 H10 126.3
C9 C10 H10 126.3
C10 C11 C12 106.40(19)
C10 C11 H11 126.8
C12 C11 H11 126.8
N3 C12 C11 109.34(19)
N3 C12 C13 115.23(18)
C11 C12 C13 134.2(2)
N4 C13 C12 119.75(18)
N4 C13 H13 120.1
C12 C13 H13 120.1
C21 C14 C15 118.60(19)
C21 C14 N4 120.84(17)
C15 C14 N4 120.55(19)
C16 C15 C14 122.3(2)
C16 C15 H15 118.8
C14 C15 H15 118.8
C18 C16 C15 118.91(19)
C18 C16 C17 121.1(2)
C15 C16 C17 119.9(2)
C16 C17 H17A 109.5
C16 C17 H17B 109.5
H17A C17 H17B 109.5
C16 C17 H17C 109.5
H17A C17 H17C 109.5
H17B C17 H17C 109.5
C16 C18 C20 118.9(2)
C16 C18 C19 121.5(2)
C20 C18 C19 119.6(2)
C18 C19 H19A 109.5
C18 C19 H19B 109.5
H19A C19 H19B 109.5
C18 C19 H19C 109.5
H19A C19 H19C 109.5
H19B C19 H19C 109.5
C21 C20 C18 122.0(2)
C21 C20 H20 119.0
C18 C20 H20 119.0
C20 C21 C14 119.28(18)
C20 C21 N5 120.35(19)
C14 C21 N5 120.28(18)
N5 C22 C23 118.8(2)
N5 C22 H22 120.6
C23 C22 H22 120.6
N6 C23 C24 108.8(2)
N6 C23 C22 115.0(2)
C24 C23 C22 135.4(3)
C25 C24 C23 106.6(2)
C25 C24 H24 126.7
C23 C24 H24 126.7
C24 C25 C26 107.7(2)
C24 C25 H25 126.2
C26 C25 H25 126.2
N6 C26 C25 108.8(2)
N6 C26 C27 123.2(2)
C25 C26 C27 128.1(2)
C30 C27 C26 113.55(16)
C30 C27 C29 108.86(19)
C26 C27 C29 108.8(2)
C30 C27 C28 109.12(19)
C26 C27 C28 109.13(19)
C29 C27 C28 107.15(18)
C27 C28 H28A 109.5
C27 C28 H28B 109.5
H28A C28 H28B 109.5
C27 C28 H28C 109.5
H28A C28 H28C 109.5
H28B C28 H28C 109.5
C27 C29 H29A 109.5
C27 C29 H29B 109.5
H29A C29 H29B 109.5
C27 C29 H29C 109.5
H29A C29 H29C 109.5
H29B C29 H29C 109.5
N7 C30 C31 108.65(19)
N7 C30 C27 123.35(19)
C31 C30 C27 128.00(19)
C32 C31 C30 107.7(2)
C32 C31 H31 126.1
C30 C31 H31 126.1
C31 C32 C33 106.2(2)
C31 C32 H32 126.9
C33 C32 H32 126.9
N7 C33 C32 108.94(18)
N7 C33 C34 114.74(18)
C32 C33 C34 136.0(2)
N8 C34 C33 118.75(19)
N8 C34 H34 120.6
C33 C34 H34 120.6
C42 C35 C36 119.13(18)
C42 C35 N8 120.32(17)
C36 C35 N8 120.53(18)
C35 C36 C37 121.7(2)
C35 C36 H36 119.2
C37 C36 H36 119.2
C39 C37 C36 119.26(19)
C39 C37 C38 121.1(2)
C36 C37 C38 119.6(2)
C37 C38 H38A 109.5
C37 C38 H38B 109.5
H38A C38 H38B 109.5
C37 C38 H38C 109.5
H38A C38 H38C 109.5
H38B C38 H38C 109.5
C37 C39 C41 118.74(18)
C37 C39 C40 121.5(2)
C41 C39 C40 119.7(2)
C39 C40 H40A 109.5
C39 C40 H40B 109.5
H40A C40 H40B 109.5
C39 C40 H40C 109.5
H40A C40 H40C 109.5
H40B C40 H40C 109.5
C39 C41 C42 121.9(2)
C39 C41 H41 119.1
C42 C41 H41 119.1
C35 C42 C41 119.33(18)
C35 C42 N1 120.38(16)
C41 C42 N1 120.26(18)
N9 C43 Cr1 127.91(17)
N9 C43 Cr2 126.66(17)
Cr1 C43 Cr2 105.12(9)
N9 C44 C50 118.6(2)
N9 C44 C45 117.64(19)
C50 C44 C45 123.7(2)
C47 C45 C44 116.0(2)
C47 C45 C46 123.4(2)
C44 C45 C46 120.6(2)
C45 C46 H46A 109.5
C45 C46 H46B 109.5
H46A C46 H46B 109.5
C45 C46 H46C 109.5
H46A C46 H46C 109.5
H46B C46 H46C 109.5
C48 C47 C45 121.5(3)
C48 C47 H47 119.2
C45 C47 H47 119.2
C49 C48 C47 120.6(2)
C49 C48 H48 119.7
C47 C48 H48 119.7
C48 C49 C50 121.3(3)
C48 C49 H49 119.4
C50 C49 H49 119.4
C49 C50 C44 116.9(3)
C49 C50 C51 122.4(2)
C44 C50 C51 120.6(2)
C50 C51 H51A 109.5
C50 C51 H51B 109.5
H51A C51 H51B 109.5
C50 C51 H51C 109.5
H51A C51 H51C 109.5
H51B C51 H51C 109.5
F1 C52 C53 126.0(5)
F1 C52 C57 114.0(5)
C53 C52 C57 120.0
C54 C53 C52 120.0
C54 C53 H53 120.0
C52 C53 H53 120.0
C55 C54 C53 120.0
C55 C54 H54 120.0
C53 C54 H54 120.0
C56 C55 C54 120.0
C56 C55 H55 120.0
C54 C55 H55 120.0
C55 C56 C57 120.0
C55 C56 H56 120.0
C57 C56 H56 120.0
C56 C57 C52 120.0
C56 C57 H57 120.0
C52 C57 H57 120.0
C1 N1 C42 118.44(16)
C1 N1 Cr1 112.11(13)
C42 N1 Cr1 128.00(13)
C5 N2 C2 107.39(17)
C5 N2 Cr1 135.08(14)
C2 N2 Cr1 114.52(13)
C9 N3 C12 107.65(17)
C9 N3 Cr1 134.22(14)
C12 N3 Cr1 113.92(13)
C13 N4 C14 117.33(17)
C13 N4 Cr1 110.41(13)
C14 N4 Cr1 131.03(13)
C22 N5 C21 119.57(18)
C22 N5 Cr2 111.48(14)
C21 N5 Cr2 127.39(13)
C26 N6 C23 108.12(19)
C26 N6 Cr2 135.81(16)
C23 N6 Cr2 114.46(14)
C30 N7 C33 108.40(17)
C30 N7 Cr2 136.43(15)
C33 N7 Cr2 115.03(13)
C34 N8 C35 118.90(17)
C34 N8 Cr2 111.45(13)
C35 N8 Cr2 129.56(13)
C43 N9 C44 175.9(2)
N2 Cr1 N3 83.49(7)
N2 Cr1 N1 79.60(7)
N3 Cr1 N1 151.48(7)
N2 Cr1 N4 153.79(7)
N3 Cr1 N4 79.96(7)
N1 Cr1 N4 106.32(6)
N2 Cr1 C43 100.21(7)
N3 Cr1 C43 105.20(7)
N1 Cr1 C43 100.31(7)
N4 Cr1 C43 103.65(7)
N7 Cr2 N6 83.44(7)
N7 Cr2 N5 156.92(7)
N6 Cr2 N5 80.13(7)
N7 Cr2 N8 79.90(7)
N6 Cr2 N8 156.35(7)
N5 Cr2 N8 110.18(7)
N7 Cr2 C43 96.24(7)
N6 Cr2 C43 99.27(8)
N5 Cr2 C43 102.29(7)
N8 Cr2 C43 99.12(7)

loop_
_geom_bond_atom_site_label_1
_geom_bond_atom_site_label_2
_geom_bond_distance
C1 N1 1.307(3)
C1 C2 1.414(3)
C1 H1 0.9500
C2 N2 1.387(3)
C2 C3 1.396(3)
C3 C4 1.392(3)
C3 H3 0.9500
C4 C5 1.405(3)
C4 H4 0.9500
C5 N2 1.351(3)
C5 C6 1.525(3)
C6 C9 1.519(3)
C6 C8 1.533(3)
C6 C7 1.542(3)
C7 H7A 0.9800
C7 H7B 0.9800
C7 H7C 0.9800
C8 H8A 0.9800
C8 H8B 0.9800
C8 H8C 0.9800
C9 N3 1.354(3)
C9 C10 1.410(3)
C10 C11 1.394(3)
C10 H10 0.9500
C11 C12 1.402(3)
C11 H11 0.9500
C12 N3 1.383(3)
C12 C13 1.410(3)
C13 N4 1.311(3)
C13 H13 0.9500
C14 C21 1.392(3)
C14 C15 1.395(3)
C14 N4 1.428(3)
C15 C16 1.392(3)
C15 H15 0.9500
C16 C18 1.392(3)
C16 C17 1.509(3)
C17 H17A 0.9800
C17 H17B 0.9800
C17 H17C 0.9800
C18 C20 1.397(3)
C18 C19 1.517(3)
C19 H19A 0.9800
C19 H19B 0.9800
C19 H19C 0.9800
C20 C21 1.392(3)
C20 H20 0.9500
C21 N5 1.426(2)
C22 N5 1.307(3)
C22 C23 1.414(3)
C22 H22 0.9500
C23 N6 1.380(3)
C23 C24 1.395(3)
C24 C25 1.387(4)
C24 H24 0.9500
C25 C26 1.402(4)
C25 H25 0.9500
C26 N6 1.350(3)
C26 C27 1.523(3)
C27 C30 1.521(3)
C27 C29 1.542(3)
C27 C28 1.544(3)
C28 H28A 0.9800
C28 H28B 0.9800
C28 H28C 0.9800
C29 H29A 0.9800
C29 H29B 0.9800
C29 H29C 0.9800
C30 N7 1.349(2)
C30 C31 1.404(3)
C31 C32 1.394(3)
C31 H31 0.9500
C32 C33 1.399(3)
C32 H32 0.9500
C33 N7 1.379(3)
C33 C34 1.416(3)
C34 N8 1.309(3)
C34 H34 0.9500
C35 C42 1.385(3)
C35 C36 1.391(3)
C35 N8 1.430(2)
C36 C37 1.397(3)
C36 H36 0.9500
C37 C39 1.393(3)
C37 C38 1.514(3)
C38 H38A 0.9800
C38 H38B 0.9800
C38 H38C 0.9800
C39 C41 1.393(3)
C39 C40 1.513(3)
C40 H40A 0.9800
C40 H40B 0.9800
C40 H40C 0.9800
C41 C42 1.395(3)
C41 H41 0.9500
C42 N1 1.428(2)
C43 N9 1.170(3)
C43 Cr1 2.258(2)
C43 Cr2 2.260(2)
C44 N9 1.388(3)
C44 C50 1.398(3)
C44 C45 1.405(3)
C45 C47 1.395(3)
C45 C46 1.493(4)
C46 H46A 0.9800
C46 H46B 0.9800
C46 H46C 0.9800
C47 C48 1.379(4)
C47 H47 0.9500
C48 C49 1.372(5)
C48 H48 0.9500
C49 C50 1.387(4)
C49 H49 0.9500
C50 C51 1.501(4)
C51 H51A 0.9800
C51 H51B 0.9800
C51 H51C 0.9800
C52 F1 1.323(5)
C52 C53 1.3900
C52 C57 1.3900
C53 C54 1.3900
C53 H53 0.9500
C54 C55 1.3900
C54 H54 0.9500
C55 C56 1.3900
C55 H55 0.9500
C56 C57 1.3900
C56 H56 0.9500
C57 H57 0.9500
N1 Cr1 2.1036(16)
N2 Cr1 1.9963(17)
N3 Cr1 2.0038(17)
N4 Cr1 2.1221(17)
N5 Cr2 2.0973(17)
N6 Cr2 1.9849(18)
N7 Cr2 1.9799(17)
N8 Cr2 2.1050(17)

loop_
_geom_torsion_atom_site_label_1
_geom_torsion_atom_site_label_2
_geom_torsion_atom_site_label_3
_geom_torsion_atom_site_label_4
_geom_torsion
N1 C1 C2 N2 -1.0(3)
N1 C1 C2 C3 -165.3(2)
N2 C2 C3 C4 -0.8(2)
C1 C2 C3 C4 164.2(2)
C2 C3 C4 C5 -0.3(3)
C3 C4 C5 N2 1.4(2)
C3 C4 C5 C6 -176.6(2)
N2 C5 C6 C9 -41.7(2)
C4 C5 C6 C9 136.0(2)
N2 C5 C6 C8 -164.34(18)
C4 C5 C6 C8 13.4(3)
N2 C5 C6 C7 75.9(2)
C4 C5 C6 C7 -106.4(2)
C5 C6 C9 N3 44.6(2)
C8 C6 C9 N3 167.00(17)
C7 C6 C9 N3 -74.4(2)
C5 C6 C9 C10 -136.4(2)
C8 C6 C9 C10 -13.9(3)
C7 C6 C9 C10 104.6(2)
N3 C9 C10 C11 -1.3(2)
C6 C9 C10 C11 179.52(18)
C9 C10 C11 C12 0.1(2)
C10 C11 C12 N3 1.2(2)
C10 C11 C12 C13 -165.0(2)
N3 C12 C13 N4 -0.3(3)
C11 C12 C13 N4 165.3(2)
C21 C14 C15 C16 -0.1(3)
N4 C14 C15 C16 179.13(19)
C14 C15 C16 C18 1.6(3)
C14 C15 C16 C17 -177.3(2)
C15 C16 C18 C20 -1.5(3)
C17 C16 C18 C20 177.4(2)
C15 C16 C18 C19 -180.0(2)
C17 C16 C18 C19 -1.2(3)
C16 C18 C20 C21 -0.1(3)
C19 C18 C20 C21 178.5(2)
C18 C20 C21 C14 1.6(3)
C18 C20 C21 N5 -174.9(2)
C15 C14 C21 C20 -1.5(3)
N4 C14 C21 C20 179.30(18)
C15 C14 C21 N5 174.96(18)
N4 C14 C21 N5 -4.2(3)
N5 C22 C23 N6 -2.3(4)
N5 C22 C23 C24 -170.4(3)
N6 C23 C24 C25 -1.1(4)
C22 C23 C24 C25 167.5(3)
C23 C24 C25 C26 -0.2(4)
C24 C25 C26 N6 1.4(4)
C24 C25 C26 C27 -178.2(3)
N6 C26 C27 C30 -24.3(3)
C25 C26 C27 C30 155.2(3)
N6 C26 C27 C29 -145.7(2)
C25 C26 C27 C29 33.8(3)
N6 C26 C27 C28 97.7(2)
C25 C26 C27 C28 -82.8(3)
C26 C27 C30 N7 19.0(3)
C29 C27 C30 N7 140.4(2)
C28 C27 C30 N7 -103.0(2)
C26 C27 C30 C31 -159.9(2)
C29 C27 C30 C31 -38.5(3)
C28 C27 C30 C31 78.1(3)
N7 C30 C31 C32 -1.5(3)
C27 C30 C31 C32 177.5(2)
C30 C31 C32 C33 0.3(3)
C31 C32 C33 N7 1.0(3)
C31 C32 C33 C34 -171.6(3)
N7 C33 C34 N8 2.1(3)
C32 C33 C34 N8 174.5(3)
C42 C35 C36 C37 0.2(3)
N8 C35 C36 C37 178.6(2)
C35 C36 C37 C39 -0.2(3)
C35 C36 C37 C38 -180.0(2)
C36 C37 C39 C41 0.2(3)
C38 C37 C39 C41 180.0(2)
C36 C37 C39 C40 -179.3(2)
C38 C37 C39 C40 0.5(3)
C37 C39 C41 C42 -0.2(3)
C40 C39 C41 C42 179.31(19)
C36 C35 C42 C41 -0.2(3)
N8 C35 C42 C41 -178.63(18)
C36 C35 C42 N1 177.72(18)
N8 C35 C42 N1 -0.7(3)
C39 C41 C42 C35 0.2(3)
C39 C41 C42 N1 -177.68(18)
N9 C44 C45 C47 177.7(2)
C50 C44 C45 C47 -0.9(3)
N9 C44 C45 C46 -2.0(3)
C50 C44 C45 C46 179.4(2)
C44 C45 C47 C48 0.5(4)
C46 C45 C47 C48 -179.8(2)
C45 C47 C48 C49 0.5(4)
C47 C48 C49 C50 -1.1(4)
C48 C49 C50 C44 0.6(4)
C48 C49 C50 C51 -179.3(3)
N9 C44 C50 C49 -178.2(2)
C45 C44 C50 C49 0.4(3)
N9 C44 C50 C51 1.7(3)
C45 C44 C50 C51 -179.7(2)
F1 C52 C53 C54 179.9(3)
C57 C52 C53 C54 0.0
C52 C53 C54 C55 0.0
C53 C54 C55 C56 0.0
C54 C55 C56 C57 0.0
C55 C56 C57 C52 0.0
F1 C52 C57 C56 -179.9(3)
C53 C52 C57 C56 0.0
C2 C1 N1 C42 171.61(17)
C2 C1 N1 Cr1 4.3(2)
C35 C42 N1 C1 118.0(2)
C41 C42 N1 C1 -64.1(2)
C35 C42 N1 Cr1 -76.9(2)
C41 C42 N1 Cr1 100.97(19)
C4 C5 N2 C2 -1.8(2)
C6 C5 N2 C2 176.30(17)
C4 C5 N2 Cr1 -160.26(16)
C6 C5 N2 Cr1 17.9(3)
C3 C2 N2 C5 1.6(2)
C1 C2 N2 C5 -166.51(17)
C3 C2 N2 Cr1 165.06(14)
C1 C2 N2 Cr1 -3.1(2)
C10 C9 N3 C12 2.1(2)
C6 C9 N3 C12 -178.69(16)
C10 C9 N3 Cr1 156.66(14)
C6 C9 N3 Cr1 -24.1(3)
C11 C12 N3 C9 -2.0(2)
C13 C12 N3 C9 167.08(16)
C11 C12 N3 Cr1 -162.39(13)
C13 C12 N3 Cr1 6.7(2)
C12 C13 N4 C14 -174.45(17)
C12 C13 N4 Cr1 -5.7(2)
C21 C14 N4 C13 -115.9(2)
C15 C14 N4 C13 64.9(2)
C21 C14 N4 Cr1 78.1(2)
C15 C14 N4 Cr1 -101.1(2)
C23 C22 N5 C21 171.2(2)
C23 C22 N5 Cr2 4.5(3)
C20 C21 N5 C22 -64.3(3)
C14 C21 N5 C22 119.3(2)
C20 C21 N5 Cr2 100.2(2)
C14 C21 N5 Cr2 -76.3(2)
C25 C26 N6 C23 -2.1(3)
C27 C26 N6 C23 177.5(2)
C25 C26 N6 Cr2 -166.1(2)
C27 C26 N6 Cr2 13.4(4)
C24 C23 N6 C26 2.0(3)
C22 C23 N6 C26 -169.2(2)
C24 C23 N6 Cr2 169.8(2)
C22 C23 N6 Cr2 -1.3(3)
C31 C30 N7 C33 2.2(3)
C27 C30 N7 C33 -176.9(2)
C31 C30 N7 Cr2 177.46(18)
C27 C30 N7 Cr2 -1.6(3)
C32 C33 N7 C30 -2.0(3)
C34 C33 N7 C30 172.40(19)
C32 C33 N7 Cr2 -178.40(17)
C34 C33 N7 Cr2 -4.0(3)
C33 C34 N8 C35 -176.23(19)
C33 C34 N8 Cr2 0.7(3)
C42 C35 N8 C34 -104.0(2)
C36 C35 N8 C34 77.5(3)
C42 C35 N8 Cr2 79.7(2)
C36 C35 N8 Cr2 -98.7(2)
Cr1 C43 N9 C44 -28(3)
Cr2 C43 N9 C44 145(3)
C50 C44 N9 C43 124(3)
C45 C44 N9 C43 -55(3)
C5 N2 Cr1 N3 4.39(18)
C2 N2 Cr1 N3 -152.91(14)
C5 N2 Cr1 N1 161.33(19)
C2 N2 Cr1 N1 4.02(13)
C5 N2 Cr1 N4 55.4(3)
C2 N2 Cr1 N4 -101.90(18)
C5 N2 Cr1 C43 -99.94(19)
C2 N2 Cr1 C43 102.75(14)
C9 N3 Cr1 N2 -1.23(17)
C12 N3 Cr1 N2 152.22(14)
C9 N3 Cr1 N1 -55.0(2)
C12 N3 Cr1 N1 98.41(18)
C9 N3 Cr1 N4 -160.82(18)
C12 N3 Cr1 N4 -7.37(13)
C9 N3 Cr1 C43 97.63(18)
C12 N3 Cr1 C43 -108.93(14)
C1 N1 Cr1 N2 -4.50(13)
C42 N1 Cr1 N2 -170.35(16)
C1 N1 Cr1 N3 50.1(2)
C42 N1 Cr1 N3 -115.74(18)
C1 N1 Cr1 N4 149.23(13)
C42 N1 Cr1 N4 -16.62(17)
C1 N1 Cr1 C43 -103.11(14)
C42 N1 Cr1 C43 91.03(16)
C13 N4 Cr1 N2 -44.6(2)
C14 N4 Cr1 N2 122.09(19)
C13 N4 Cr1 N3 7.05(13)
C14 N4 Cr1 N3 173.75(18)
C13 N4 Cr1 N1 -144.35(13)
C14 N4 Cr1 N1 22.35(18)
C13 N4 Cr1 C43 110.40(14)
C14 N4 Cr1 C43 -82.89(17)
N9 C43 Cr1 N2 33.6(2)
Cr2 C43 Cr1 N2 -140.31(8)
N9 C43 Cr1 N3 -52.3(2)
Cr2 C43 Cr1 N3 133.73(8)
N9 C43 Cr1 N1 114.8(2)
Cr2 C43 Cr1 N1 -59.15(9)
N9 C43 Cr1 N4 -135.4(2)
Cr2 C43 Cr1 N4 50.62(9)
C30 N7 Cr2 N6 -8.6(2)
C33 N7 Cr2 N6 166.51(16)
C30 N7 Cr2 N5 -53.3(3)
C33 N7 Cr2 N5 121.76(19)
C30 N7 Cr2 N8 -171.7(2)
C33 N7 Cr2 N8 3.36(15)
C30 N7 Cr2 C43 90.1(2)
C33 N7 Cr2 C43 -94.83(16)
C26 N6 Cr2 N7 2.4(2)
C23 N6 Cr2 N7 -160.94(18)
C26 N6 Cr2 N5 166.1(2)
C23 N6 Cr2 N5 2.79(17)
C26 N6 Cr2 N8 47.8(3)
C23 N6 Cr2 N8 -115.6(2)
C26 N6 Cr2 C43 -92.9(2)
C23 N6 Cr2 C43 103.77(17)
C22 N5 Cr2 N7 41.3(3)
C21 N5 Cr2 N7 -124.2(2)
C22 N5 Cr2 N6 -3.93(16)
C21 N5 Cr2 N6 -169.42(18)
C22 N5 Cr2 N8 153.99(15)
C21 N5 Cr2 N8 -11.51(19)
C22 N5 Cr2 C43 -101.37(16)
C21 N5 Cr2 C43 93.14(18)
C34 N8 Cr2 N7 -2.17(15)
C35 N8 Cr2 N7 174.29(18)
C34 N8 Cr2 N6 -48.1(3)
C35 N8 Cr2 N6 128.4(2)
C34 N8 Cr2 N5 -160.61(14)
C35 N8 Cr2 N5 15.85(19)
C34 N8 Cr2 C43 92.60(15)
C35 N8 Cr2 C43 -90.93(18)
N9 C43 Cr2 N7 -35.7(2)
Cr1 C43 Cr2 N7 138.33(8)
N9 C43 Cr2 N6 48.6(2)
Cr1 C43 Cr2 N6 -137.33(8)
N9 C43 Cr2 N5 130.4(2)
Cr1 C43 Cr2 N5 -55.51(9)
N9 C43 Cr2 N8 -116.4(2)
Cr1 C43 Cr2 N8 57.60(9)
